data_4078127
loop_
_publ_author_name
'Beckmann, Jens'
'Duthie, Andrew'
'Gesing, Thorsten M.'
'Koehne, Tim'
'Lork, Enno'

_publ_section_title
;
 Depolymerization of Aryltellurinic Anhydrides with Sodium Hydroxide.
 Synthesis and Structure of the Hydrated Sodium Aryltellurinates
 [Na(H2O)4](RTeO2) (R = 4-MeOC6H4, 8-Me2NC10H6)
;
_journal_issue 8
_journal_name_full Organometallics
_journal_page_first 3451
_journal_paper_doi 10.1021/om300130a
_journal_volume 31
_journal_year 2012
_chemical_formula_moiety 'C14 H14 O5 Te2'
_chemical_formula_sum 'C14 H14 O5 Te2'
_chemical_formula_weight 517.45
_chemical_name_systematic
; 
 ? 
;
_space_group_IT_number 14
_symmetry_cell_setting monoclinic
_symmetry_space_group_name_Hall '-P 2ybc'
_symmetry_space_group_name_H-M 'P 1 21/c 1'
_atom_sites_solution_hydrogens geom
_atom_sites_solution_primary direct
_atom_sites_solution_secondary difmap
_audit_creation_method SHELXL-97
_cell_angle_alpha 90.00
_cell_angle_beta 95.218(12)
_cell_angle_gamma 90.00
_cell_formula_units_Z 4
_cell_length_a 7.4119(9)
_cell_length_b 8.748(3)
_cell_length_c 22.979(4)
_cell_measurement_reflns_used 45
_cell_measurement_temperature 173(2)
_cell_measurement_theta_max 12.562
_cell_measurement_theta_min 2.732
_cell_volume 1483.8(6)
_computing_cell_refinement 'Siemens XSCANS'
_computing_data_collection 'Siemens XSCANS'
_computing_data_reduction 'Siemens XSCANS'
_computing_molecular_graphics 'Diamond, Crystal Impact'
_computing_publication_material 'Siemens SHELXTL'
_computing_structure_refinement 'SHELXL-97 (Sheldrick, 1997)'
_computing_structure_solution 'SHELXS-97 (Sheldrick, 1990)'
_diffrn_ambient_temperature 173(2)
_diffrn_measured_fraction_theta_full 0.999
_diffrn_measured_fraction_theta_max 0.999
_diffrn_measurement_method '2\q/\w scans'
_diffrn_radiation_monochromator graphite
_diffrn_radiation_source 'normal-focus sealed tube'
_diffrn_radiation_type MoK\a
_diffrn_radiation_wavelength 0.71073
_diffrn_reflns_av_R_equivalents 0.0399
_diffrn_reflns_av_sigmaI/netI 0.0455
_diffrn_reflns_limit_h_max 1
_diffrn_reflns_limit_h_min -9
_diffrn_reflns_limit_k_max 11
_diffrn_reflns_limit_k_min -1
_diffrn_reflns_limit_l_max 29
_diffrn_reflns_limit_l_min -29
_diffrn_reflns_number 4798
_diffrn_reflns_theta_full 27.50
_diffrn_reflns_theta_max 27.50
_diffrn_reflns_theta_min 2.76
_diffrn_standards_decay_% 'random variation +/-2.0'
_diffrn_standards_interval_count 197
_diffrn_standards_number 3
_exptl_absorpt_coefficient_mu 3.950
_exptl_absorpt_correction_T_max 0.5055
_exptl_absorpt_correction_T_min 0.1686
_exptl_absorpt_correction_type refdelf
_exptl_absorpt_process_details 'Stuart & Walker, Acta Cryst A, 1983'
_exptl_crystal_colour colorless
_exptl_crystal_density_diffrn 2.316
_exptl_crystal_density_method 'not measured'
_exptl_crystal_F_000 968
_exptl_crystal_size_max 0.70
_exptl_crystal_size_mid 0.50
_exptl_crystal_size_min 0.20
_refine_diff_density_max 1.675
_refine_diff_density_min -2.030
_refine_diff_density_rms 0.214
_refine_ls_extinction_method none
_refine_ls_goodness_of_fit_ref 1.117
_refine_ls_hydrogen_treatment constr
_refine_ls_matrix_type full
_refine_ls_number_parameters 194
_refine_ls_number_reflns 3410
_refine_ls_number_restraints 0
_refine_ls_restrained_S_all 1.117
_refine_ls_R_factor_all 0.0563
_refine_ls_R_factor_gt 0.0470
_refine_ls_shift/su_max 0.001
_refine_ls_shift/su_mean 0.000
_refine_ls_structure_factor_coef Fsqd
_refine_ls_weighting_details 'calc w=1/[\s^2^(Fo^2^)+(0.0337P)^2^+19.9839P] where P=(Fo^2^+2Fc^2^)/3'
_refine_ls_weighting_scheme calc
_refine_ls_wR_factor_gt 0.1127
_refine_ls_wR_factor_ref 0.1182
_reflns_number_gt 2980
_reflns_number_total 3410
_reflns_threshold_expression >2sigma(I)
_cod_data_source_file om300130a_si_001.cif
_cod_data_source_block ko110117
_cod_depositor_comments
;
The following automatic conversions were performed:

'_symmetry_cell_setting' value 'Monoclinic' changed to 'monoclinic'
according to /home/saulius/struct/CIF-dictionaries/cif_core.dic
dictionary named 'cif_core.dic' version 2.4.1 from
2010-06-29.

'_exptl_absorpt_correction_type' value 'refdelF' changed
to 'refdelf' according to
/home/saulius/struct/CIF-dictionaries/cif_core.dic dictionary named
'cif_core.dic' version 2.4.1 from 2010-06-29.

Automatic conversion script
Id: cif_fix_values 1715 2011-07-08 13:25:40Z adriana 
;
_cod_original_sg_symbol_H-M 'P 21/c'
_cod_database_code 4078127

loop_
_symmetry_equiv_pos_as_xyz
'x, y, z'
'-x, y+1/2, -z+1/2'
'-x, -y, -z'
'x, -y-1/2, z-1/2'

loop_
_atom_site_label
_atom_site_type_symbol
_atom_site_fract_x
_atom_site_fract_y
_atom_site_fract_z
_atom_site_U_iso_or_equiv
_atom_site_adp_type
_atom_site_occupancy
_atom_site_symmetry_multiplicity
_atom_site_calc_flag
_atom_site_refinement_flags
Te1 Te 0.21416(6) 0.47993(5) 0.49438(2) 0.02086(13) Uani 1 1 d .
O1 O -0.0404(6) 0.3603(6) 0.5015(2) 0.0245(11) Uani 1 1 d .
O2 O 0.3994(7) 0.6450(6) 0.4924(2) 0.0236(11) Uani 1 1 d .
O3 O 0.3966(6) 1.1140(6) 0.5074(2) 0.0197(10) Uani 1 1 d .
Te2 Te 0.35815(6) 0.86587(5) 0.50732(2) 0.02023(13) Uani 1 1 d .
C10 C 0.2834(9) 0.4359(9) 0.5844(3) 0.0206(14) Uani 1 1 d .
C11 C 0.2170(10) 0.3061(9) 0.6092(3) 0.0252(15) Uani 1 1 d .
H11 H 0.1358 0.2411 0.5864 0.035(9) Uiso 1 1 calc R
C12 C 0.2676(10) 0.2703(10) 0.6667(4) 0.0297(17) Uani 1 1 d .
H12 H 0.2228 0.1798 0.6832 0.035(9) Uiso 1 1 calc R
C13 C 0.3836(10) 0.3656(9) 0.7007(4) 0.0268(16) Uani 1 1 d .
C14 C 0.4554(10) 0.4968(9) 0.6758(3) 0.0256(15) Uani 1 1 d .
H14 H 0.5368 0.5620 0.6984 0.035(9) Uiso 1 1 calc R
C15 C 0.4047(10) 0.5285(8) 0.6176(3) 0.0229(15) Uani 1 1 d .
H15 H 0.4539 0.6155 0.6000 0.035(9) Uiso 1 1 calc R
O10 O 0.4211(8) 0.3215(7) 0.7575(3) 0.0352(14) Uani 1 1 d .
C16 C 0.5411(12) 0.4128(11) 0.7945(4) 0.0358(19) Uani 1 1 d .
H16A H 0.6587 0.4187 0.7783 0.049(13) Uiso 1 1 calc R
H16B H 0.5568 0.3669 0.8335 0.049(13) Uiso 1 1 calc R
H16C H 0.4906 0.5158 0.7972 0.049(13) Uiso 1 1 calc R
C20 C 0.2279(9) 0.9070(9) 0.4239(3) 0.0233(15) Uani 1 1 d .
C21 C 0.2565(9) 0.8144(9) 0.3769(3) 0.0246(15) Uani 1 1 d .
H21 H 0.3328 0.7274 0.3825 0.035(9) Uiso 1 1 calc R
C22 C 0.1749(11) 0.8475(10) 0.3220(4) 0.0293(16) Uani 1 1 d .
H22 H 0.1927 0.7820 0.2900 0.035(9) Uiso 1 1 calc R
C23 C 0.0656(10) 0.9777(9) 0.3133(3) 0.0250(15) Uani 1 1 d .
C24 C 0.0338(10) 1.0696(9) 0.3613(3) 0.0274(16) Uani 1 1 d .
H24 H -0.0442 1.1556 0.3561 0.035(9) Uiso 1 1 calc R
C25 C 0.1151(10) 1.0356(9) 0.4159(3) 0.0261(16) Uani 1 1 d .
H25 H 0.0950 1.0991 0.4482 0.035(9) Uiso 1 1 calc R
O20 O -0.0229(8) 1.0233(7) 0.2613(2) 0.0326(13) Uani 1 1 d .
C26 C -0.0193(12) 0.9224(11) 0.2122(4) 0.0334(18) Uani 1 1 d .
H26A H 0.1053 0.9132 0.2015 0.049(13) Uiso 1 1 calc R
H26B H -0.0966 0.9638 0.1790 0.049(13) Uiso 1 1 calc R
H26C H -0.0640 0.8214 0.2224 0.049(13) Uiso 1 1 calc R

loop_
_atom_site_aniso_label
_atom_site_aniso_U_11
_atom_site_aniso_U_22
_atom_site_aniso_U_33
_atom_site_aniso_U_23
_atom_site_aniso_U_13
_atom_site_aniso_U_12
Te1 0.0216(2) 0.0201(2) 0.0208(2) -0.00024(17) 0.00115(17) -0.00570(17)
O1 0.016(2) 0.027(3) 0.031(3) -0.002(2) 0.002(2) -0.006(2)
O2 0.025(2) 0.017(2) 0.029(3) 0.003(2) -0.001(2) -0.008(2)
O3 0.018(2) 0.026(3) 0.016(2) -0.0045(19) 0.0053(18) -0.0024(19)
Te2 0.0182(2) 0.0201(2) 0.0223(2) -0.00029(17) 0.00171(16) -0.00322(17)
C10 0.020(3) 0.029(4) 0.013(3) -0.002(3) 0.002(2) -0.002(3)
C11 0.022(3) 0.023(4) 0.030(4) 0.001(3) -0.001(3) -0.005(3)
C12 0.027(4) 0.027(4) 0.035(4) 0.007(3) 0.001(3) -0.001(3)
C13 0.022(3) 0.029(4) 0.029(4) 0.002(3) 0.002(3) -0.002(3)
C14 0.025(3) 0.027(4) 0.024(4) -0.002(3) -0.002(3) -0.001(3)
C15 0.025(3) 0.017(3) 0.027(4) 0.002(3) 0.000(3) -0.004(3)
O10 0.040(3) 0.037(3) 0.027(3) 0.009(3) -0.006(2) -0.008(3)
C16 0.034(4) 0.039(5) 0.033(5) 0.000(4) -0.010(4) 0.002(4)
C20 0.021(3) 0.025(4) 0.024(4) 0.001(3) 0.000(3) -0.004(3)
C21 0.021(3) 0.025(4) 0.028(4) 0.001(3) 0.007(3) 0.000(3)
C22 0.032(4) 0.027(4) 0.029(4) -0.001(3) 0.005(3) -0.002(3)
C23 0.027(4) 0.025(4) 0.022(4) 0.001(3) -0.002(3) -0.003(3)
C24 0.028(4) 0.025(4) 0.028(4) 0.000(3) 0.000(3) 0.001(3)
C25 0.026(3) 0.029(4) 0.023(4) -0.006(3) -0.001(3) -0.003(3)
O20 0.042(3) 0.034(3) 0.021(3) 0.001(2) -0.004(2) 0.004(3)
C26 0.039(4) 0.037(5) 0.024(4) -0.007(4) 0.004(3) -0.004(4)

loop_
_atom_type_symbol
_atom_type_description
_atom_type_scat_dispersion_real
_atom_type_scat_dispersion_imag
_atom_type_scat_source
C C 0.0033 0.0016 'International Tables Vol C Tables 4.2.6.8 and 6.1.1.4'
H H 0.0000 0.0000 'International Tables Vol C Tables 4.2.6.8 and 6.1.1.4'
O O 0.0106 0.0060 'International Tables Vol C Tables 4.2.6.8 and 6.1.1.4'
Te Te -0.5308 1.6751 'International Tables Vol C Tables 4.2.6.8 and 6.1.1.4'

loop_
_geom_angle_atom_site_label_1
_geom_angle_atom_site_label_2
_geom_angle_atom_site_label_3
_geom_angle
_geom_angle_site_symmetry_1
_geom_angle_site_symmetry_3
O1 Te1 O2 86.5(2) 3_566 .
O1 Te1 C10 100.9(3) 3_566 .
O2 Te1 C10 92.7(3) . .
O1 Te1 O1 75.8(2) 3_566 .
O2 Te1 O1 162.2(2) . .
C10 Te1 O1 88.5(2) . .
O2 Te1 Te1 127.35(16) . 3_566
C10 Te1 Te1 95.41(19) . 3_566
Te1 O1 Te1 104.2(2) 3_566 .
Te2 O2 Te1 125.6(3) . .
Te2 O3 Te2 102.7(2) 3_676 .
O3 Te2 O2 83.9(2) 3_676 .
O3 Te2 C20 101.0(2) 3_676 .
O2 Te2 C20 94.3(3) . .
O3 Te2 O3 77.3(2) 3_676 .
O2 Te2 O3 160.14(19) . .
C20 Te2 O3 83.1(2) . .
O2 Te2 Te2 125.65(15) . 3_676
C20 Te2 Te2 91.7(2) . 3_676
C11 C10 C15 119.4(7) . .
C11 C10 Te1 119.2(5) . .
C15 C10 Te1 121.2(6) . .
C12 C11 C10 120.5(7) . .
C11 C12 C13 120.3(8) . .
O10 C13 C12 115.4(7) . .
O10 C13 C14 124.5(7) . .
C12 C13 C14 120.0(7) . .
C15 C14 C13 118.4(7) . .
C14 C15 C10 121.3(7) . .
C13 O10 C16 118.4(7) . .
C21 C20 C25 120.0(7) . .
C21 C20 Te2 121.5(6) . .
C25 C20 Te2 118.4(6) . .
C22 C21 C20 120.4(7) . .
C21 C22 C23 120.0(8) . .
O20 C23 C24 114.7(7) . .
O20 C23 C22 125.8(7) . .
C24 C23 C22 119.4(7) . .
C25 C24 C23 120.2(7) . .
C24 C25 C20 120.0(7) . .
C23 O20 C26 117.8(7) . .

loop_
_geom_bond_atom_site_label_1
_geom_bond_atom_site_label_2
_geom_bond_distance
_geom_bond_site_symmetry_2
Te1 O1 1.909(5) 3_566
Te1 O2 1.996(5) .
Te1 C10 2.121(7) .
Te1 O1 2.177(5) .
Te1 Te1 3.2276(10) 3_566
O1 Te1 1.909(5) 3_566
O2 Te2 1.990(5) .
O3 Te2 1.888(5) 3_676
O3 Te2 2.189(5) .
Te2 O3 1.888(5) 3_676
Te2 C20 2.098(7) .
Te2 Te2 3.1892(11) 3_676
C10 C11 1.381(11) .
C10 C15 1.386(10) .
C11 C12 1.377(11) .
C12 C13 1.386(11) .
C13 O10 1.366(10) .
C13 C14 1.408(11) .
C14 C15 1.385(11) .
O10 C16 1.419(10) .
C20 C21 1.381(11) .
C20 C25 1.404(11) .
C21 C22 1.380(11) .
C22 C23 1.402(11) .
C23 O20 1.369(9) .
C23 C24 1.401(11) .
C24 C25 1.373(11) .
O20 C26 1.436(10) .

loop_
_geom_torsion_atom_site_label_1
_geom_torsion_atom_site_label_2
_geom_torsion_atom_site_label_3
_geom_torsion_atom_site_label_4
_geom_torsion
_geom_torsion_site_symmetry_1
_geom_torsion_site_symmetry_4
O1 Te1 O1 Te1 0.0 3_566 3_566
O2 Te1 O1 Te1 7.5(9) . 3_566
C10 Te1 O1 Te1 101.7(3) . 3_566
O1 Te1 O2 Te2 10.2(3) 3_566 .
C10 Te1 O2 Te2 -90.6(4) . .
O1 Te1 O2 Te2 3.0(9) . .
Te1 Te1 O2 Te2 8.3(4) 3_566 .
Te1 O2 Te2 O3 -179.3(3) . 3_676
Te1 O2 Te2 C20 -78.7(4) . .
Te1 O2 Te2 O3 -160.2(4) . .
Te1 O2 Te2 Te2 -173.93(19) . 3_676
Te2 O3 Te2 O3 0.0 3_676 3_676
Te2 O3 Te2 O2 -19.5(7) 3_676 .
Te2 O3 Te2 C20 -102.9(3) 3_676 .
O1 Te1 C10 C11 105.0(6) 3_566 .
O2 Te1 C10 C11 -168.0(6) . .
O1 Te1 C10 C11 29.8(6) . .
Te1 Te1 C10 C11 64.1(6) 3_566 .
O1 Te1 C10 C15 -80.0(6) 3_566 .
O2 Te1 C10 C15 7.0(6) . .
O1 Te1 C10 C15 -155.2(6) . .
Te1 Te1 C10 C15 -120.9(6) 3_566 .
C15 C10 C11 C12 1.3(11) . .
Te1 C10 C11 C12 176.4(6) . .
C10 C11 C12 C13 1.1(12) . .
C11 C12 C13 O10 178.3(7) . .
C11 C12 C13 C14 -2.3(12) . .
O10 C13 C14 C15 -179.5(7) . .
C12 C13 C14 C15 1.1(12) . .
C13 C14 C15 C10 1.3(11) . .
C11 C10 C15 C14 -2.5(11) . .
Te1 C10 C15 C14 -177.5(6) . .
C12 C13 O10 C16 179.1(7) . .
C14 C13 O10 C16 -0.3(12) . .
O3 Te2 C20 C21 61.1(6) 3_676 .
O2 Te2 C20 C21 -23.5(6) . .
O3 Te2 C20 C21 136.7(6) . .
Te2 Te2 C20 C21 102.5(6) 3_676 .
O3 Te2 C20 C25 -116.3(6) 3_676 .
O2 Te2 C20 C25 159.1(6) . .
O3 Te2 C20 C25 -40.7(6) . .
Te2 Te2 C20 C25 -75.0(6) 3_676 .
C25 C20 C21 C22 0.1(11) . .
Te2 C20 C21 C22 -177.4(6) . .
C20 C21 C22 C23 1.5(12) . .
C21 C22 C23 O20 -179.9(7) . .
C21 C22 C23 C24 -2.8(12) . .
O20 C23 C24 C25 -180.0(7) . .
C22 C23 C24 C25 2.7(12) . .
C23 C24 C25 C20 -1.1(12) . .
C21 C20 C25 C24 -0.3(11) . .
Te2 C20 C25 C24 177.2(6) . .
C24 C23 O20 C26 -170.7(7) . .
C22 C23 O20 C26 6.5(12) . .
